data_2021183
loop_
_publ_author_name
'Sharko, Anastasiya V.'
'Erhart, Oliver'
'Krautscheid, Harald'
'Domasevitch, Kostiantyn V.'

_publ_section_title
;
 Making an order: the concerted alignment of [<i>M</i>OF~5~]^2{-^}
 (<i>M</i> = Nb and Ta) dipolar anions in one-dimensional coordination
 chains sustained by tris(3,4,5-trimethyl-1<i>H</i>-pyrazole)copper(II)
;
_journal_coeditor_code QF3015
_journal_issue 8
_journal_name_full 'Acta Crystallographica Section C'
_journal_page_first
;
;
_journal_paper_doi 10.1107/S2053229618009853
_journal_volume 74
_journal_year 2018
_chemical_formula_iupac '[Cu Ta F5 O (C6 H10 N2)3]'
_chemical_formula_moiety 'C18 H30 Cu F5 N6 O Ta'
_chemical_formula_sum 'C18 H30 Cu F5 N6 O Ta'
_chemical_formula_weight 685.97
_chemical_name_systematic
<i>catena</i>-Poly[[tris(3,4,5-trimethyl-1<i>H</i>-pyrazole-\k<i>N</i>^2^)copper(II)]-\m-oxido-[tetrafluoridotantalum(V)]-\m-fluorido]
_space_group_crystal_system monoclinic
_space_group_IT_number 14
_space_group_name_Hall '-P 2ybc'
_space_group_name_H-M_alt 'P 1 21/c 1'
_symmetry_space_group_name_Hall '-P 2ybc'
_symmetry_space_group_name_H-M 'P 1 21/c 1'
_atom_sites_solution_hydrogens geom
_atom_sites_solution_primary direct
_atom_sites_solution_secondary difmap
_audit_creation_method SHELXL-2014/7
_cell_angle_alpha 90
_cell_angle_beta 93.232(3)
_cell_angle_gamma 90
_cell_formula_units_Z 4
_cell_length_a 9.3367(3)
_cell_length_b 13.1541(6)
_cell_length_c 20.0036(5)
_cell_measurement_reflns_used 8000
_cell_measurement_temperature 213(2)
_cell_measurement_theta_max 27.874
_cell_measurement_theta_min 2.561
_cell_volume 2452.85(15)
_computing_cell_refinement
;
IPDS Software (Stoe & Cie, 2000)
;
_computing_data_collection
;
IPDS Software (Stoe & Cie, 2000)
;
_computing_data_reduction
;
IPDS Software (Stoe & Cie, 2000)
;
_computing_molecular_graphics
;
DIAMOND (Brandenburg, 1999)
;
_computing_publication_material
;
WinGX (Farrugia, 2012)
;
_computing_structure_refinement
;
SHELXL2014 (Sheldrick, 2015)
;
_computing_structure_solution
;
SHELXS97 (Sheldrick, 2008)
;
_diffrn_ambient_temperature 213(2)
_diffrn_measured_fraction_theta_full 0.990
_diffrn_measured_fraction_theta_max 0.983
_diffrn_measurement_device_type 'Stoe image plate diffraction system'
_diffrn_measurement_method '\f oscillation scans'
_diffrn_radiation_type MoK\a
_diffrn_radiation_wavelength 0.71073
_diffrn_reflns_av_R_equivalents 0.0559
_diffrn_reflns_limit_h_max 12
_diffrn_reflns_limit_h_min -11
_diffrn_reflns_limit_k_max 17
_diffrn_reflns_limit_k_min -17
_diffrn_reflns_limit_l_max 24
_diffrn_reflns_limit_l_min -25
_diffrn_reflns_number 20527
_diffrn_reflns_theta_full 25.242
_diffrn_reflns_theta_max 27.874
_diffrn_reflns_theta_min 2.561
_exptl_absorpt_coefficient_mu 5.384
_exptl_absorpt_correction_T_max 0.5473
_exptl_absorpt_correction_T_min 0.3607
_exptl_absorpt_correction_type numerical
_exptl_absorpt_process_details
;
[X-RED (Stoe & Cie, 2001) and X-SHAPE (Stoe & Cie, 1999)]
;
_exptl_crystal_colour blue
_exptl_crystal_density_diffrn 1.858
_exptl_crystal_description prism
_exptl_crystal_F_000 1340
_exptl_crystal_size_max 0.200
_exptl_crystal_size_mid 0.160
_exptl_crystal_size_min 0.100
_refine_diff_density_max 1.383
_refine_diff_density_min -0.923
_refine_ls_extinction_method none
_refine_ls_goodness_of_fit_ref 0.838
_refine_ls_hydrogen_treatment constr
_refine_ls_matrix_type full
_refine_ls_number_parameters 298
_refine_ls_number_reflns 5760
_refine_ls_number_restraints 0
_refine_ls_restrained_S_all 0.838
_refine_ls_R_factor_all 0.0359
_refine_ls_R_factor_gt 0.0237
_refine_ls_shift/su_max 0.003
_refine_ls_shift/su_mean 0.000
_refine_ls_structure_factor_coef Fsqd
_refine_ls_weighting_details 'w=1/[\s^2^(Fo^2^)+(0.0237P)^2^] where P=(Fo^2^+2Fc^2^)/3'
_refine_ls_weighting_scheme calc
_refine_ls_wR_factor_gt 0.0512
_refine_ls_wR_factor_ref 0.0522
_reflns_number_gt 4236
_reflns_number_total 5760
_reflns_threshold_expression 'I > 2\s(I)'
_cod_data_source_file qf3015sup1.cif
_cod_data_source_block II
_cod_database_code 2021183
_shelx_space_group_comment
;
The symmetry employed for this shelxl refinement is uniquely defined
by the following loop, which should always be used as a source of
symmetry information in preference to the above space-group names.
They are only intended as comments.
;
_shelx_estimated_absorpt_t_min 0.412
_shelx_estimated_absorpt_t_max 0.615

loop_
_space_group_symop_operation_xyz
'x, y, z'
'-x, y+1/2, -z+1/2'
'-x, -y, -z'
'x, -y-1/2, z-1/2'

loop_
_atom_site_type_symbol
_atom_site_label
_atom_site_fract_x
_atom_site_fract_y
_atom_site_fract_z
_atom_site_U_iso_or_equiv
_atom_site_adp_type
_atom_site_calc_flag
_atom_site_occupancy
Ta Ta1 -0.01099(2) 0.55499(2) 0.28505(2) 0.02515(5) Uani d 1
Cu Cu1 -0.05578(5) 0.30148(3) 0.35545(2) 0.02243(9) Uani d 1
O O1 -0.0249(3) 0.44084(17) 0.33123(13) 0.0342(6) Uani d 1
F F1 0.0140(2) 0.68133(13) 0.22341(11) 0.0327(5) Uani d 1
F F2 0.1738(2) 0.59924(15) 0.32167(12) 0.0379(5) Uani d 1
F F3 0.0838(3) 0.49229(15) 0.21171(12) 0.0407(6) Uani d 1
F F4 -0.1896(2) 0.54658(15) 0.23248(11) 0.0380(5) Uani d 1
F F5 -0.1027(3) 0.64379(16) 0.34469(12) 0.0420(6) Uani d 1
N N1 -0.2530(3) 0.31190(19) 0.31305(15) 0.0264(7) Uani d 1
N N2 -0.2979(4) 0.2513(2) 0.26134(16) 0.0329(7) Uani d 1
H H2 -0.2468 0.2027 0.2453 0.040 Uiso calc 1
N N3 -0.1136(3) 0.19329(19) 0.42046(15) 0.0262(7) Uani d 1
N N4 -0.1384(3) 0.0949(2) 0.40310(16) 0.0301(7) Uani d 1
H H4 -0.1321 0.0707 0.3629 0.036 Uiso calc 1
N N5 0.1501(3) 0.28565(19) 0.38600(15) 0.0260(6) Uani d 1
N N6 0.2277(3) 0.2068(2) 0.36442(16) 0.0291(7) Uani d 1
H H6 0.1974 0.1647 0.3332 0.035 Uiso calc 1
C C1 -0.3620(4) 0.3757(2) 0.32148(19) 0.0269(8) Uani d 1
C C2 -0.4755(4) 0.3556(3) 0.2753(2) 0.0322(8) Uani d 1
C C3 -0.4308(4) 0.2753(3) 0.2379(2) 0.0361(9) Uani d 1
C C4 -0.3525(5) 0.4564(3) 0.3736(2) 0.0410(10) Uani d 1
H H4A -0.2799 0.4381 0.4081 0.062 Uiso calc 1
H H4B -0.4445 0.4634 0.3933 0.062 Uiso calc 1
H H4C -0.3268 0.5204 0.3533 0.062 Uiso calc 1
C C5 -0.6164(5) 0.4098(3) 0.2677(2) 0.0491(11) Uani d 1
H H5A -0.6052 0.4716 0.2420 0.074 Uiso calc 1
H H5B -0.6486 0.4269 0.3116 0.074 Uiso calc 1
H H5C -0.6867 0.3662 0.2445 0.074 Uiso calc 1
C C6 -0.5063(6) 0.2184(4) 0.1816(3) 0.0678(16) Uani d 1
H H6A -0.5830 0.1780 0.1987 0.102 Uiso calc 1
H H6B -0.4387 0.1741 0.1608 0.102 Uiso calc 1
H H6C -0.5462 0.2663 0.1487 0.102 Uiso calc 1
C C7 -0.1353(4) 0.1990(3) 0.48491(19) 0.0297(8) Uani d 1
C C8 -0.1734(5) 0.1032(3) 0.5104(2) 0.0375(9) Uani d 1
C C9 -0.1741(4) 0.0398(3) 0.4564(2) 0.0373(9) Uani d 1
C C10 -0.1176(5) 0.2963(3) 0.5228(2) 0.0448(11) Uani d 1
H H10A -0.0265 0.2958 0.5486 0.067 Uiso calc 1
H H10B -0.1951 0.3035 0.5528 0.067 Uiso calc 1
H H10C -0.1197 0.3528 0.4916 0.067 Uiso calc 1
C C11 -0.2041(6) 0.0790(4) 0.5812(2) 0.0633(15) Uani d 1
H H11A -0.3029 0.0962 0.5888 0.095 Uiso calc 1
H H11B -0.1405 0.1181 0.6113 0.095 Uiso calc 1
H H11C -0.1888 0.0070 0.5893 0.095 Uiso calc 1
C C12 -0.2071(6) -0.0716(3) 0.4494(3) 0.0551(13) Uani d 1
H H12A -0.1702 -0.1072 0.4892 0.083 Uiso calc 1
H H12B -0.1624 -0.0984 0.4105 0.083 Uiso calc 1
H H12C -0.3102 -0.0811 0.4440 0.083 Uiso calc 1
C C13 0.2347(4) 0.3303(3) 0.4336(2) 0.0334(9) Uani d 1
C C14 0.3635(4) 0.2787(3) 0.4424(2) 0.0348(9) Uani d 1
C C15 0.3565(4) 0.2011(3) 0.3966(2) 0.0330(9) Uani d 1
C C16 0.1892(5) 0.4250(3) 0.4686(2) 0.0507(12) Uani d 1
H H16A 0.0994 0.4494 0.4477 0.076 Uiso calc 1
H H16B 0.2623 0.4769 0.4653 0.076 Uiso calc 1
H H16C 0.1766 0.4100 0.5154 0.076 Uiso calc 1
C C17 0.4866(5) 0.2997(4) 0.4929(3) 0.0622(14) Uani d 1
H H17A 0.4849 0.2508 0.5291 0.093 Uiso calc 1
H H17B 0.4773 0.3678 0.5107 0.093 Uiso calc 1
H H17C 0.5767 0.2940 0.4712 0.093 Uiso calc 1
C C18 0.4665(5) 0.1228(3) 0.3803(3) 0.0493(12) Uani d 1
H H18A 0.4269 0.0783 0.3453 0.074 Uiso calc 1
H H18B 0.4924 0.0831 0.4200 0.074 Uiso calc 1
H H18C 0.5511 0.1565 0.3651 0.074 Uiso calc 1

loop_
_atom_site_aniso_label
_atom_site_aniso_U_11
_atom_site_aniso_U_22
_atom_site_aniso_U_33
_atom_site_aniso_U_12
_atom_site_aniso_U_13
_atom_site_aniso_U_23
Ta1 0.02802(8) 0.02028(6) 0.02680(8) -0.00233(7) -0.00164(5) 0.00654(6)
Cu1 0.0242(2) 0.01817(16) 0.0246(2) -0.00010(16) -0.00177(17) 0.00329(15)
O1 0.0369(15) 0.0234(11) 0.0416(16) -0.0039(11) -0.0034(12) 0.0128(11)
F1 0.0347(12) 0.0268(9) 0.0359(14) -0.0055(9) -0.0029(10) 0.0131(8)
F2 0.0314(13) 0.0362(11) 0.0447(15) -0.0076(10) -0.0101(10) 0.0122(10)
F3 0.0517(16) 0.0343(11) 0.0370(14) 0.0087(11) 0.0091(11) 0.0050(9)
F4 0.0319(13) 0.0364(11) 0.0445(14) -0.0077(10) -0.0085(10) 0.0107(10)
F5 0.0486(16) 0.0369(11) 0.0414(15) 0.0019(11) 0.0106(11) -0.0019(10)
N1 0.0257(17) 0.0228(13) 0.0301(19) 0.0029(12) -0.0033(13) 0.0001(11)
N2 0.0343(19) 0.0313(15) 0.032(2) 0.0067(14) -0.0064(14) -0.0091(13)
N3 0.0305(18) 0.0226(13) 0.0255(19) -0.0018(12) 0.0014(13) 0.0047(12)
N4 0.0347(19) 0.0235(13) 0.0323(19) -0.0014(13) 0.0028(14) 0.0022(12)
N5 0.0242(16) 0.0236(13) 0.0297(18) -0.0028(12) -0.0032(13) -0.0015(12)
N6 0.0281(17) 0.0236(13) 0.035(2) 0.0008(13) -0.0030(13) -0.0026(12)
C1 0.028(2) 0.0252(15) 0.027(2) 0.0022(14) 0.0034(15) 0.0035(13)
C2 0.027(2) 0.0360(19) 0.034(2) 0.0066(16) -0.0002(16) 0.0056(16)
C3 0.027(2) 0.043(2) 0.037(2) 0.0034(17) -0.0063(17) -0.0014(17)
C4 0.038(2) 0.036(2) 0.050(3) 0.0072(18) 0.0050(19) -0.0103(18)
C5 0.033(2) 0.057(2) 0.057(3) 0.012(2) -0.002(2) 0.001(2)
C6 0.055(3) 0.087(4) 0.058(4) 0.013(3) -0.023(3) -0.029(3)
C7 0.033(2) 0.0319(17) 0.024(2) 0.0015(16) -0.0021(16) 0.0033(15)
C8 0.042(3) 0.040(2) 0.031(2) -0.0030(18) 0.0052(18) 0.0125(17)
C9 0.033(2) 0.0306(19) 0.049(3) -0.0025(16) 0.0036(18) 0.0138(17)
C10 0.060(3) 0.046(2) 0.028(3) -0.003(2) 0.000(2) -0.0092(18)
C11 0.081(4) 0.071(3) 0.039(3) -0.005(3) 0.010(3) 0.022(2)
C12 0.064(3) 0.032(2) 0.071(4) -0.008(2) 0.010(3) 0.013(2)
C13 0.039(2) 0.0321(18) 0.029(2) -0.0081(17) -0.0010(17) -0.0001(15)
C14 0.031(2) 0.040(2) 0.032(2) -0.0097(17) -0.0078(17) 0.0087(16)
C15 0.023(2) 0.0341(18) 0.042(3) 0.0005(16) 0.0004(16) 0.0125(17)
C16 0.055(3) 0.046(2) 0.051(3) -0.007(2) -0.006(2) -0.020(2)
C17 0.050(3) 0.083(3) 0.050(3) -0.017(3) -0.025(2) 0.012(3)
C18 0.032(2) 0.048(2) 0.068(3) 0.0096(19) 0.004(2) 0.009(2)

loop_
_atom_type_symbol
_atom_type_description
_atom_type_scat_dispersion_real
_atom_type_scat_dispersion_imag
_atom_type_scat_source
C C 0.0033 0.0016 'International Tables Vol C Tables 4.2.6.8 and 6.1.1.4'
H H 0.0000 0.0000 'International Tables Vol C Tables 4.2.6.8 and 6.1.1.4'
N N 0.0061 0.0033 'International Tables Vol C Tables 4.2.6.8 and 6.1.1.4'
O O 0.0106 0.0060 'International Tables Vol C Tables 4.2.6.8 and 6.1.1.4'
F F 0.0171 0.0103 'International Tables Vol C Tables 4.2.6.8 and 6.1.1.4'
Cu Cu 0.3201 1.2651 'International Tables Vol C Tables 4.2.6.8 and 6.1.1.4'
Ta Ta -0.7052 6.5227 'International Tables Vol C Tables 4.2.6.8 and 6.1.1.4'

loop_
_geom_angle_atom_site_label_1
_geom_angle_atom_site_label_2
_geom_angle_atom_site_label_3
_geom_angle_site_symmetry_3
_geom_angle
_geom_angle_publ_flag
O1 Ta1 F5 . 98.30(11) y
O1 Ta1 F4 . 98.59(10) y
F5 Ta1 F4 . 88.35(10) y
O1 Ta1 F2 . 98.53(10) y
F5 Ta1 F2 . 90.06(10) y
F4 Ta1 F2 . 162.85(8) y
O1 Ta1 F3 . 94.82(11) y
F5 Ta1 F3 . 166.86(9) y
F4 Ta1 F3 . 88.89(10) y
F2 Ta1 F3 . 88.80(10) y
O1 Ta1 F1 . 174.50(11) y
F5 Ta1 F1 . 87.19(9) y
F4 Ta1 F1 . 81.11(8) y
F2 Ta1 F1 . 81.76(8) y
F3 Ta1 F1 . 79.69(9) y
O1 Cu1 N1 . 88.57(11) y
O1 Cu1 N5 . 91.22(11) y
N1 Cu1 N5 . 172.39(13) y
O1 Cu1 N3 . 151.99(12) y
N1 Cu1 N3 . 92.78(12) y
N5 Cu1 N3 . 90.98(12) y
O1 Cu1 F1 2_545 116.90(10) y
N1 Cu1 F1 2_545 86.74(10) y
N5 Cu1 F1 2_545 86.57(10) y
N3 Cu1 F1 2_545 91.11(10) y
Ta1 O1 Cu1 . 163.01(16) y
Ta1 F1 Cu1 2 170.94(12) y
C1 N1 N2 . 105.1(3) ?
C1 N1 Cu1 . 133.0(2) ?
N2 N1 Cu1 . 121.7(2) ?
C3 N2 N1 . 111.7(3) ?
C3 N2 H2 . 124.2 ?
N1 N2 H2 . 124.2 ?
C7 N3 N4 . 105.8(3) ?
C7 N3 Cu1 . 130.5(2) ?
N4 N3 Cu1 . 123.7(2) ?
C9 N4 N3 . 110.9(3) ?
C9 N4 H4 . 124.5 ?
N3 N4 H4 . 124.5 ?
C13 N5 N6 . 105.0(3) ?
C13 N5 Cu1 . 133.8(3) ?
N6 N5 Cu1 . 120.5(2) ?
C15 N6 N5 . 112.0(3) ?
C15 N6 H6 . 124.0 ?
N5 N6 H6 . 124.0 ?
N1 C1 C2 . 110.7(3) ?
N1 C1 C4 . 121.4(3) ?
C2 C1 C4 . 127.9(3) ?
C3 C2 C1 . 105.4(3) ?
C3 C2 C5 . 127.1(4) ?
C1 C2 C5 . 127.5(4) ?
N2 C3 C2 . 107.2(3) ?
N2 C3 C6 . 122.2(4) ?
C2 C3 C6 . 130.6(4) ?
C1 C4 H4A . 109.5 ?
C1 C4 H4B . 109.5 ?
H4A C4 H4B . 109.5 ?
C1 C4 H4C . 109.5 ?
H4A C4 H4C . 109.5 ?
H4B C4 H4C . 109.5 ?
C2 C5 H5A . 109.5 ?
C2 C5 H5B . 109.5 ?
H5A C5 H5B . 109.5 ?
C2 C5 H5C . 109.5 ?
H5A C5 H5C . 109.5 ?
H5B C5 H5C . 109.5 ?
C3 C6 H6A . 109.5 ?
C3 C6 H6B . 109.5 ?
H6A C6 H6B . 109.5 ?
C3 C6 H6C . 109.5 ?
H6A C6 H6C . 109.5 ?
H6B C6 H6C . 109.5 ?
N3 C7 C8 . 110.9(3) ?
N3 C7 C10 . 121.8(3) ?
C8 C7 C10 . 127.3(4) ?
C9 C8 C7 . 104.5(3) ?
C9 C8 C11 . 128.9(4) ?
C7 C8 C11 . 126.7(4) ?
N4 C9 C8 . 107.9(3) ?
N4 C9 C12 . 120.7(4) ?
C8 C9 C12 . 131.4(4) ?
C7 C10 H10A . 109.5 ?
C7 C10 H10B . 109.5 ?
H10A C10 H10B . 109.5 ?
C7 C10 H10C . 109.5 ?
H10A C10 H10C . 109.5 ?
H10B C10 H10C . 109.5 ?
C8 C11 H11A . 109.5 ?
C8 C11 H11B . 109.5 ?
H11A C11 H11B . 109.5 ?
C8 C11 H11C . 109.5 ?
H11A C11 H11C . 109.5 ?
H11B C11 H11C . 109.5 ?
C9 C12 H12A . 109.5 ?
C9 C12 H12B . 109.5 ?
H12A C12 H12B . 109.5 ?
C9 C12 H12C . 109.5 ?
H12A C12 H12C . 109.5 ?
H12B C12 H12C . 109.5 ?
N5 C13 C14 . 110.5(3) ?
N5 C13 C16 . 121.6(4) ?
C14 C13 C16 . 127.9(4) ?
C15 C14 C13 . 105.8(3) ?
C15 C14 C17 . 126.0(4) ?
C13 C14 C17 . 128.2(4) ?
N6 C15 C14 . 106.8(3) ?
N6 C15 C18 . 122.8(4) ?
C14 C15 C18 . 130.4(4) ?
C13 C16 H16A . 109.5 ?
C13 C16 H16B . 109.5 ?
H16A C16 H16B . 109.5 ?
C13 C16 H16C . 109.5 ?
H16A C16 H16C . 109.5 ?
H16B C16 H16C . 109.5 ?
C14 C17 H17A . 109.5 ?
C14 C17 H17B . 109.5 ?
H17A C17 H17B . 109.5 ?
C14 C17 H17C . 109.5 ?
H17A C17 H17C . 109.5 ?
H17B C17 H17C . 109.5 ?
C15 C18 H18A . 109.5 ?
C15 C18 H18B . 109.5 ?
H18A C18 H18B . 109.5 ?
C15 C18 H18C . 109.5 ?
H18A C18 H18C . 109.5 ?
H18B C18 H18C . 109.5 ?

loop_
_geom_bond_atom_site_label_1
_geom_bond_atom_site_label_2
_geom_bond_site_symmetry_2
_geom_bond_distance
_geom_bond_publ_flag
Ta1 O1 . 1.771(2) y
Ta1 F5 . 1.907(2) y
Ta1 F4 . 1.924(2) y
Ta1 F2 . 1.926(2) y
Ta1 F3 . 1.940(2) y
Ta1 F1 . 2.0904(18) y
Cu1 O1 . 1.922(2) y
Cu1 N1 . 1.988(3) y
Cu1 N5 . 1.995(3) y
Cu1 N3 . 2.022(3) y
Cu1 F1 2_545 2.2820(19) y
F1 Cu1 2 2.2821(19) ?
N1 C1 . 1.337(4) ?
N1 N2 . 1.354(4) ?
N2 C3 . 1.339(5) ?
N2 H2 . 0.8700 ?
N3 C7 . 1.318(5) ?
N3 N4 . 1.357(4) ?
N4 C9 . 1.346(5) ?
N4 H4 . 0.8700 ?
N5 C13 . 1.338(5) ?
N5 N6 . 1.350(4) ?
N6 C15 . 1.334(5) ?
N6 H6 . 0.8700 ?
C1 C2 . 1.391(5) ?
C1 C4 . 1.486(5) ?
C2 C3 . 1.372(5) ?
C2 C5 . 1.497(5) ?
C3 C6 . 1.496(6) ?
C4 H4A . 0.9700 ?
C4 H4B . 0.9700 ?
C4 H4C . 0.9700 ?
C5 H5A . 0.9700 ?
C5 H5B . 0.9700 ?
C5 H5C . 0.9700 ?
C6 H6A . 0.9700 ?
C6 H6B . 0.9700 ?
C6 H6C . 0.9700 ?
C7 C8 . 1.413(5) ?
C7 C10 . 1.491(5) ?
C8 C9 . 1.364(6) ?
C8 C11 . 1.495(6) ?
C9 C12 . 1.502(5) ?
C10 H10A . 0.9700 ?
C10 H10B . 0.9700 ?
C10 H10C . 0.9700 ?
C11 H11A . 0.9700 ?
C11 H11B . 0.9700 ?
C11 H11C . 0.9700 ?
C12 H12A . 0.9700 ?
C12 H12B . 0.9700 ?
C12 H12C . 0.9700 ?
C13 C14 . 1.383(6) ?
C13 C16 . 1.503(5) ?
C14 C15 . 1.369(6) ?
C14 C17 . 1.513(5) ?
C15 C18 . 1.503(5) ?
C16 H16A . 0.9700 ?
C16 H16B . 0.9700 ?
C16 H16C . 0.9700 ?
C17 H17A . 0.9700 ?
C17 H17B . 0.9700 ?
C17 H17C . 0.9700 ?
C18 H18A . 0.9700 ?
C18 H18B . 0.9700 ?
C18 H18C . 0.9700 ?

loop_
_geom_hbond_atom_site_label_D
_geom_hbond_atom_site_label_H
_geom_hbond_atom_site_label_A
_geom_hbond_site_symmetry_A
_geom_hbond_distance_DH
_geom_hbond_distance_HA
_geom_hbond_distance_DA
_geom_hbond_angle_DHA
_geom_hbond_publ_flag
N2 H2 F2 2_545 0.87 2.05 2.884(4) 160 yes
N4 H4 F3 2_545 0.87 1.89 2.736(4) 164 yes
N6 H6 F4 2_545 0.87 2.03 2.872(4) 162 yes
C4 H4C F5 . 0.97 2.66 3.464(5) 140 yes
C10 H10A F5 3_566 0.97 2.52 3.356(5) 144 yes

loop_
_geom_torsion_atom_site_label_1
_geom_torsion_atom_site_label_2
_geom_torsion_atom_site_label_3
_geom_torsion_atom_site_label_4
_geom_torsion
F5 Ta1 O1 Cu1 136.5(6)
F4 Ta1 O1 Cu1 46.9(6)
F2 Ta1 O1 Cu1 -132.2(6)
F3 Ta1 O1 Cu1 -42.7(6)
C1 N1 N2 C3 -0.3(4)
Cu1 N1 N2 C3 -176.2(3)
C7 N3 N4 C9 -0.5(4)
Cu1 N3 N4 C9 179.6(3)
C13 N5 N6 C15 0.0(4)
Cu1 N5 N6 C15 -171.8(2)
N2 N1 C1 C2 0.0(4)
Cu1 N1 C1 C2 175.3(3)
N2 N1 C1 C4 -178.9(3)
Cu1 N1 C1 C4 -3.6(5)
N1 C1 C2 C3 0.2(4)
C4 C1 C2 C3 179.0(4)
N1 C1 C2 C5 -179.6(4)
C4 C1 C2 C5 -0.8(7)
N1 N2 C3 C2 0.4(5)
N1 N2 C3 C6 -178.9(4)
C1 C2 C3 N2 -0.4(4)
C5 C2 C3 N2 179.5(4)
C1 C2 C3 C6 178.9(5)
C5 C2 C3 C6 -1.3(8)
N4 N3 C7 C8 0.6(4)
Cu1 N3 C7 C8 -179.5(3)
N4 N3 C7 C10 179.7(4)
Cu1 N3 C7 C10 -0.3(6)
N3 C7 C8 C9 -0.5(5)
C10 C7 C8 C9 -179.5(4)
N3 C7 C8 C11 179.0(4)
C10 C7 C8 C11 -0.1(7)
N3 N4 C9 C8 0.2(5)
N3 N4 C9 C12 179.8(4)
C7 C8 C9 N4 0.1(5)
C11 C8 C9 N4 -179.3(5)
C7 C8 C9 C12 -179.4(5)
C11 C8 C9 C12 1.2(9)
N6 N5 C13 C14 -1.0(4)
Cu1 N5 C13 C14 169.1(3)
N6 N5 C13 C16 177.4(4)
Cu1 N5 C13 C16 -12.5(6)
N5 C13 C14 C15 1.6(4)
C16 C13 C14 C15 -176.7(4)
N5 C13 C14 C17 -176.8(4)
C16 C13 C14 C17 4.9(7)
N5 N6 C15 C14 1.0(4)
N5 N6 C15 C18 -177.5(3)
C13 C14 C15 N6 -1.6(4)
C17 C14 C15 N6 176.9(4)
C13 C14 C15 C18 176.8(4)
C17 C14 C15 C18 -4.7(7)

_cod_database_fobs_code 2021183
